data_7023092
loop_
_publ_author_name
'Gong, Yun'
'Shi, Hui-Fang'
'Hao, Zhi'
'Sun, Jun-Liang'
'Lin, Jian-Hua'

_publ_section_title
;
 Two novel Co(II) coordination polymers based on
 1,4-bis(3-pyridylaminomethyl)benzene as electrocatalysts for oxygen
 evolution from water.
;
_journal_issue 34
_journal_name_full 'Dalton transactions (Cambridge, England : 2003)'
_journal_page_first 12252
_journal_page_last 12259
_journal_paper_doi 10.1039/c3dt50697e
_journal_volume 42
_journal_year 2013
_chemical_formula_sum 'C15 H17 Co N2 O4'
_chemical_formula_weight 348.24
_chemical_name_systematic
; 
 ? 
;
_space_group_IT_number 2
_symmetry_cell_setting triclinic
_symmetry_space_group_name_Hall '-P 1'
_symmetry_space_group_name_H-M 'P -1'
_atom_sites_solution_hydrogens geom
_atom_sites_solution_primary direct
_atom_sites_solution_secondary difmap
_audit_creation_method SHELXL-97
_cell_angle_alpha 85.234(2)
_cell_angle_beta 78.750(6)
_cell_angle_gamma 81.2300(10)
_cell_formula_units_Z 2
_cell_length_a 8.4360(5)
_cell_length_b 8.4562(7)
_cell_length_c 10.4267(7)
_cell_measurement_reflns_used 1161
_cell_measurement_temperature 298(2)
_cell_measurement_theta_max 25.3895
_cell_measurement_theta_min 2.4405
_cell_volume 719.89(9)
_computing_cell_refinement 'Bruker SMART'
_computing_data_collection 'Bruker SMART'
_computing_data_reduction 'Bruker SAINT'
_computing_molecular_graphics 'SHELXTL (Sheldrick, 2008)'
_computing_publication_material 'publCIF (Westrip, 2010)'
_computing_structure_refinement 'SHELXTL (Sheldrick, 2008)'
_computing_structure_solution 'SHELXTL (Sheldrick, 2008)'
_diffrn_ambient_temperature 298(2)
_diffrn_measured_fraction_theta_full 0.991
_diffrn_measured_fraction_theta_max 0.991
_diffrn_measurement_device_type 'Bruker SMART APEX CCD'
_diffrn_measurement_method 'phi and omega scans'
_diffrn_radiation_monochromator graphite
_diffrn_radiation_source 'fine-focus sealed tube'
_diffrn_radiation_type MoK\a
_diffrn_radiation_wavelength 0.71073
_diffrn_reflns_av_R_equivalents 0.0416
_diffrn_reflns_av_unetI/netI 0.0715
_diffrn_reflns_limit_h_max 10
_diffrn_reflns_limit_h_min -9
_diffrn_reflns_limit_k_max 8
_diffrn_reflns_limit_k_min -10
_diffrn_reflns_limit_l_max 12
_diffrn_reflns_limit_l_min -12
_diffrn_reflns_number 3847
_diffrn_reflns_theta_full 25.02
_diffrn_reflns_theta_max 25.02
_diffrn_reflns_theta_min 2.44
_exptl_absorpt_coefficient_mu 1.212
_exptl_absorpt_correction_T_max 0.98
_exptl_absorpt_correction_T_min 0.80
_exptl_absorpt_correction_type multi-scan
_exptl_absorpt_process_details 'SADABS (Sheldrick, 1996)'
_exptl_crystal_colour red
_exptl_crystal_density_diffrn 1.607
_exptl_crystal_density_method 'not measured'
_exptl_crystal_description block
_exptl_crystal_F_000 360
_exptl_crystal_size_max 0.30
_exptl_crystal_size_mid 0.18
_exptl_crystal_size_min 0.14
_refine_diff_density_max 0.519
_refine_diff_density_min -0.432
_refine_diff_density_rms 0.089
_refine_ls_extinction_method none
_refine_ls_goodness_of_fit_ref 0.967
_refine_ls_hydrogen_treatment constr
_refine_ls_matrix_type full
_refine_ls_number_parameters 199
_refine_ls_number_reflns 2518
_refine_ls_number_restraints 0
_refine_ls_restrained_S_all 0.967
_refine_ls_R_factor_all 0.0676
_refine_ls_R_factor_gt 0.0503
_refine_ls_shift/su_max 0.000
_refine_ls_shift/su_mean 0.000
_refine_ls_structure_factor_coef Fsqd
_refine_ls_weighting_details 'calc w=1/[\s^2^(Fo^2^)+(0.0640P)^2^+0.0000P] where P=(Fo^2^+2Fc^2^)/3'
_refine_ls_weighting_scheme calc
_refine_ls_wR_factor_gt 0.1164
_refine_ls_wR_factor_ref 0.1252
_reflns_number_gt 1904
_reflns_number_total 2518
_reflns_threshold_expression >2sigma(I)
_cod_data_source_file c3dt50697e.txt
_cod_data_source_block 120331g
_cod_depositor_comments
;
The following automatic conversions were performed:

'_symmetry_cell_setting' value 'Triclinic' changed to 'triclinic'
according to /home/saulius/struct/CIF-dictionaries/cif_core.dic
dictionary named 'cif_core.dic' version 2.4.2 from 2011-04-26.

Automatic conversion script
Id: cif_fix_values 1891 2012-01-12 08:04:46Z andrius 
;
_cod_original_sg_symbol_H-M P-1
_cod_database_code 7023092

loop_
_symmetry_equiv_pos_as_xyz
'x, y, z'
'-x, -y, -z'

loop_
_atom_site_label
_atom_site_type_symbol
_atom_site_fract_x
_atom_site_fract_y
_atom_site_fract_z
_atom_site_U_iso_or_equiv
_atom_site_adp_type
_atom_site_occupancy
_atom_site_symmetry_multiplicity
_atom_site_calc_flag
_atom_site_refinement_flags
Co1 Co -0.42565(6) 0.45617(7) 0.37410(5) 0.0326(2) Uani 1 1 d .
O1 O -0.2959(3) 0.3716(4) 0.5266(3) 0.0475(8) Uani 1 1 d .
O2 O -0.3992(3) 0.4415(3) 0.7282(3) 0.0425(8) Uani 1 1 d .
O3 O 0.4565(3) 0.2636(3) 0.4219(3) 0.0369(7) Uani 1 1 d .
O4 O 0.3405(3) 0.3341(3) 0.6234(3) 0.0378(7) Uani 1 1 d .
N1 N -0.2331(4) 0.3580(4) 0.2364(3) 0.0300(8) Uani 1 1 d .
N2 N 0.2010(4) 0.3603(4) 0.1209(4) 0.0433(10) Uani 1 1 d .
H2 H 0.2229 0.4072 0.1840 0.052 Uiso 1 1 d R
C1 C -0.2922(5) 0.3649(5) 0.6455(4) 0.0359(10) Uani 1 1 d .
C2 C -0.1560(5) 0.2565(5) 0.6936(4) 0.0354(10) Uani 1 1 d .
H2A H -0.1945 0.1559 0.7269 0.042 Uiso 1 1 calc R
H2B H -0.1288 0.3048 0.7662 0.042 Uiso 1 1 calc R
C3 C -0.0030(5) 0.2211(5) 0.5929(4) 0.0353(10) Uani 1 1 d .
H3A H 0.0397 0.3204 0.5619 0.042 Uiso 1 1 calc R
H3B H -0.0291 0.1751 0.5187 0.042 Uiso 1 1 calc R
C4 C 0.1271(4) 0.1054(5) 0.6486(4) 0.0353(10) Uani 1 1 d .
H4A H 0.1404 0.1431 0.7307 0.042 Uiso 1 1 calc R
H4B H 0.0912 0.0008 0.6666 0.042 Uiso 1 1 calc R
C5 C 0.2894(5) 0.0900(5) 0.5553(4) 0.0397(10) Uani 1 1 d .
H5A H 0.3639 0.0061 0.5902 0.048 Uiso 1 1 calc R
H5B H 0.2739 0.0570 0.4723 0.048 Uiso 1 1 calc R
C6 C 0.3670(4) 0.2408(5) 0.5310(4) 0.0324(10) Uani 1 1 d .
C19 C -0.0814(5) 0.3861(5) 0.2248(4) 0.0329(10) Uani 1 1 d .
H19 H -0.0582 0.4500 0.2853 0.039 Uiso 1 1 calc R
C20 C 0.0458(5) 0.3263(5) 0.1283(4) 0.0318(9) Uani 1 1 d .
C21 C 0.0069(5) 0.2302(5) 0.0397(4) 0.0390(10) Uani 1 1 d .
H21 H 0.0870 0.1866 -0.0274 0.047 Uiso 1 1 calc R
C22 C -0.1508(5) 0.2009(5) 0.0530(4) 0.0408(11) Uani 1 1 d .
H22 H -0.1783 0.1363 -0.0049 0.049 Uiso 1 1 calc R
C23 C -0.2677(5) 0.2664(5) 0.1512(4) 0.0374(10) Uani 1 1 d .
H23 H -0.3745 0.2462 0.1586 0.045 Uiso 1 1 calc R
C29 C 0.4123(4) 0.1538(5) 0.0057(4) 0.0310(9) Uani 1 1 d .
C30 C 0.4872(5) 0.0926(5) -0.1132(4) 0.0341(10) Uani 1 1 d .
H30 H 0.4787 0.1542 -0.1903 0.041 Uiso 1 1 calc R
C31 C 0.5743(4) -0.0591(5) -0.1185(4) 0.0344(10) Uani 1 1 d .
H31 H 0.6248 -0.0982 -0.1993 0.041 Uiso 1 1 calc R
C35 C 0.3294(5) 0.3242(5) 0.0086(5) 0.0461(12) Uani 1 1 d .
H35A H 0.4114 0.3939 0.0061 0.055 Uiso 1 1 calc R
H35B H 0.2834 0.3497 -0.0702 0.055 Uiso 1 1 calc R

loop_
_atom_site_aniso_label
_atom_site_aniso_U_11
_atom_site_aniso_U_22
_atom_site_aniso_U_33
_atom_site_aniso_U_23
_atom_site_aniso_U_13
_atom_site_aniso_U_12
Co1 0.0288(3) 0.0334(4) 0.0337(3) -0.0044(2) -0.0023(2) -0.0013(2)
O1 0.0433(18) 0.053(2) 0.049(2) 0.0063(16) -0.0225(15) -0.0033(15)
O2 0.0300(16) 0.0386(18) 0.057(2) -0.0020(15) -0.0090(14) 0.0032(14)
O3 0.0371(16) 0.0339(17) 0.0379(17) -0.0041(13) -0.0008(13) -0.0064(13)
O4 0.0350(16) 0.0360(17) 0.0427(17) -0.0062(14) -0.0048(13) -0.0065(13)
N1 0.0288(18) 0.0291(19) 0.0312(18) -0.0036(15) -0.0050(14) -0.0007(15)
N2 0.0285(19) 0.041(2) 0.060(2) -0.0238(19) 0.0001(17) -0.0012(16)
C1 0.031(2) 0.033(2) 0.044(3) 0.008(2) -0.014(2) -0.0004(19)
C2 0.030(2) 0.037(3) 0.037(2) 0.0023(19) -0.0086(18) 0.0008(19)
C3 0.033(2) 0.038(3) 0.034(2) 0.0008(19) -0.0072(18) -0.0028(19)
C4 0.028(2) 0.030(2) 0.046(3) 0.0029(19) -0.0072(18) -0.0009(18)
C5 0.030(2) 0.030(2) 0.055(3) -0.001(2) -0.0016(19) 0.0000(18)
C6 0.022(2) 0.030(2) 0.043(3) -0.004(2) -0.0062(18) 0.0035(17)
C19 0.031(2) 0.031(2) 0.038(2) -0.0122(19) -0.0084(18) -0.0014(18)
C20 0.034(2) 0.022(2) 0.038(2) -0.0026(18) -0.0049(18) 0.0000(18)
C21 0.040(2) 0.037(3) 0.037(2) -0.010(2) -0.0011(19) -0.002(2)
C22 0.046(3) 0.043(3) 0.036(2) -0.013(2) -0.010(2) -0.006(2)
C23 0.027(2) 0.047(3) 0.041(2) -0.007(2) -0.0073(19) -0.010(2)
C29 0.023(2) 0.030(2) 0.038(2) -0.0023(18) -0.0004(17) -0.0056(17)
C30 0.034(2) 0.031(2) 0.034(2) 0.0039(18) -0.0018(18) -0.0030(19)
C31 0.030(2) 0.039(3) 0.033(2) -0.0065(19) 0.0026(17) -0.0091(19)
C35 0.034(2) 0.028(2) 0.071(3) 0.000(2) 0.004(2) -0.005(2)

loop_
_atom_type_symbol
_atom_type_description
_atom_type_scat_dispersion_real
_atom_type_scat_dispersion_imag
_atom_type_scat_source
C C 0.0033 0.0016 'International Tables Vol C Tables 4.2.6.8 and 6.1.1.4'
H H 0.0000 0.0000 'International Tables Vol C Tables 4.2.6.8 and 6.1.1.4'
Co Co 0.3494 0.9721 'International Tables Vol C Tables 4.2.6.8 and 6.1.1.4'
N N 0.0061 0.0033 'International Tables Vol C Tables 4.2.6.8 and 6.1.1.4'
O O 0.0106 0.0060 'International Tables Vol C Tables 4.2.6.8 and 6.1.1.4'

loop_
_geom_angle_atom_site_label_1
_geom_angle_atom_site_label_2
_geom_angle_atom_site_label_3
_geom_angle
_geom_angle_site_symmetry_1
_geom_angle_site_symmetry_3
O3 Co1 O4 163.95(11) 1_455 2_566
O3 Co1 O2 89.92(12) 1_455 2_466
O4 Co1 O2 92.39(12) 2_566 2_466
O3 Co1 N1 99.14(12) 1_455 .
O4 Co1 N1 95.52(12) 2_566 .
O2 Co1 N1 105.73(12) 2_466 .
O3 Co1 O1 86.51(12) 1_455 .
O4 Co1 O1 86.79(12) 2_566 .
O2 Co1 O1 163.53(12) 2_466 .
N1 Co1 O1 90.71(12) . .
O3 Co1 Co1 83.94(8) 1_455 2_466
O4 Co1 Co1 80.02(8) 2_566 2_466
O2 Co1 Co1 100.27(8) 2_466 2_466
N1 Co1 Co1 153.80(10) . 2_466
O1 Co1 Co1 63.38(8) . 2_466
C1 O1 Co1 147.7(3) . .
C1 O2 Co1 104.7(3) . 2_466
C6 O3 Co1 123.5(3) . 1_655
C6 O4 Co1 128.1(3) . 2_566
C19 N1 C23 118.6(3) . .
C19 N1 Co1 124.4(3) . .
C23 N1 Co1 117.0(3) . .
C20 N2 C35 122.5(4) . .
C20 N2 H2 119.1 . .
C35 N2 H2 118.4 . .
O1 C1 O2 123.5(4) . .
O1 C1 C2 118.2(4) . .
O2 C1 C2 118.2(4) . .
C1 C2 C3 115.1(4) . .
C1 C2 H2A 108.5 . .
C3 C2 H2A 108.5 . .
C1 C2 H2B 108.5 . .
C3 C2 H2B 108.5 . .
H2A C2 H2B 107.5 . .
C2 C3 C4 111.7(3) . .
C2 C3 H3A 109.3 . .
C4 C3 H3A 109.3 . .
C2 C3 H3B 109.3 . .
C4 C3 H3B 109.3 . .
H3A C3 H3B 107.9 . .
C5 C4 C3 111.9(3) . .
C5 C4 H4A 109.2 . .
C3 C4 H4A 109.2 . .
C5 C4 H4B 109.2 . .
C3 C4 H4B 109.2 . .
H4A C4 H4B 107.9 . .
C6 C5 C4 114.4(3) . .
C6 C5 H5A 108.7 . .
C4 C5 H5A 108.7 . .
C6 C5 H5B 108.7 . .
C4 C5 H5B 108.7 . .
H5A C5 H5B 107.6 . .
O3 C6 O4 124.5(4) . .
O3 C6 C5 118.1(4) . .
O4 C6 C5 117.4(4) . .
N1 C19 C20 124.2(4) . .
N1 C19 H19 117.9 . .
C20 C19 H19 117.9 . .
N2 C20 C19 121.5(3) . .
N2 C20 C21 122.2(3) . .
C19 C20 C21 116.4(4) . .
C22 C21 C20 119.1(4) . .
C22 C21 H21 120.5 . .
C20 C21 H21 120.5 . .
C23 C22 C21 120.0(4) . .
C23 C22 H22 120.0 . .
C21 C22 H22 120.0 . .
N1 C23 C22 121.8(4) . .
N1 C23 H23 119.1 . .
C22 C23 H23 119.1 . .
C30 C29 C31 118.5(4) . 2_655
C30 C29 C35 119.1(4) . .
C31 C29 C35 122.3(4) 2_655 .
C31 C30 C29 120.5(4) . .
C31 C30 H30 119.7 . .
C29 C30 H30 119.7 . .
C30 C31 C29 121.0(3) . 2_655
C30 C31 H31 119.5 . .
C29 C31 H31 119.5 2_655 .
N2 C35 C29 115.5(4) . .
N2 C35 H35A 108.4 . .
C29 C35 H35A 108.4 . .
N2 C35 H35B 108.4 . .
C29 C35 H35B 108.4 . .
H35A C35 H35B 107.5 . .

loop_
_geom_bond_atom_site_label_1
_geom_bond_atom_site_label_2
_geom_bond_distance
_geom_bond_site_symmetry_2
Co1 O3 2.013(3) 1_455
Co1 O4 2.017(3) 2_566
Co1 O2 2.035(3) 2_466
Co1 N1 2.065(3) .
Co1 O1 2.119(3) .
Co1 Co1 2.7876(10) 2_466
O1 C1 1.242(5) .
O2 C1 1.261(5) .
O2 Co1 2.035(3) 2_466
O3 C6 1.254(5) .
O3 Co1 2.013(3) 1_655
O4 C6 1.260(5) .
O4 Co1 2.017(3) 2_566
N1 C19 1.318(5) .
N1 C23 1.327(5) .
N2 C20 1.369(5) .
N2 C35 1.450(5) .
N2 H2 0.8582 .
C1 C2 1.497(5) .
C2 C3 1.504(5) .
C2 H2A 0.9700 .
C2 H2B 0.9700 .
C3 C4 1.525(5) .
C3 H3A 0.9700 .
C3 H3B 0.9700 .
C4 C5 1.512(5) .
C4 H4A 0.9700 .
C4 H4B 0.9700 .
C5 C6 1.501(6) .
C5 H5A 0.9700 .
C5 H5B 0.9700 .
C19 C20 1.384(5) .
C19 H19 0.9300 .
C20 C21 1.395(5) .
C21 C22 1.369(6) .
C21 H21 0.9300 .
C22 C23 1.364(5) .
C22 H22 0.9300 .
C23 H23 0.9300 .
C29 C30 1.380(5) .
C29 C31 1.380(5) 2_655
C29 C35 1.503(6) .
C30 C31 1.377(5) .
C30 H30 0.9300 .
C31 C29 1.380(5) 2_655
C31 H31 0.9300 .
C35 H35A 0.9700 .
C35 H35B 0.9700 .
